data_4124634
loop_
_publ_author_name
'Wickramasinghe, Lanka D.'
'Zhou, Rongwei'
'Zong, Ruifa'
'Vo, Pascal'
'Gagnon, Kevin J.'
'Thummel, Randolph P.'

_publ_section_title
;
 Iron Complexes of Square Planar Tetradentate Polypyridyl-Type Ligands as
 Catalysts for Water Oxidation.
;
_journal_issue 41
_journal_name_full 'Journal of the American Chemical Society'
_journal_page_first 13260
_journal_page_last 13263
_journal_paper_doi 10.1021/jacs.5b08856
_journal_volume 137
_journal_year 2015
_chemical_formula_sum 'C52 H48.5 Cl4 Fe2 N8 O9.25'
_chemical_formula_weight 1186.99
_space_group_crystal_system triclinic
_space_group_IT_number 2
_space_group_name_Hall '-P 1'
_space_group_name_H-M_alt 'P -1'
_symmetry_space_group_name_Hall '-P 1'
_symmetry_space_group_name_H-M 'P -1'
_atom_sites_solution_hydrogens mixed
_audit_creation_method SHELXL-2014/6
_cell_angle_alpha 91.030(2)
_cell_angle_beta 96.339(2)
_cell_angle_gamma 116.243(2)
_cell_formula_units_Z 2
_cell_length_a 12.8064(5)
_cell_length_b 13.9490(5)
_cell_length_c 15.8844(6)
_cell_measurement_reflns_used 6214
_cell_measurement_temperature 100(2)
_cell_measurement_theta_max 36.325
_cell_measurement_theta_min 2.601
_cell_volume 2522.39(17)
_computing_cell_refinement 'SAINT V8.34A Bruker-AXS, Madison WI'
_computing_data_collection 'Bruker APEX2 Bruker-AXS, Madison WI'
_computing_data_reduction 'SAINT V8.34A Bruker-AXS, Madison WI'
_computing_molecular_graphics
;
Bruker SHELXTL Bruker-AXS, Madison WI and local programs
;
_computing_publication_material 'Bruker SHELXTL Bruker-AXS, Madison WI'
_computing_structure_refinement 'SHELXL-2014/7 (Sheldrick, 2013)'
_computing_structure_solution 'SHELXT 2014/4 Bruker-AXS, Madison WI'
_diffrn_ambient_temperature 100(2)
_diffrn_detector_area_resol_mean 10.42
_diffrn_measured_fraction_theta_full 0.872
_diffrn_measured_fraction_theta_max 0.987
_diffrn_measurement_device_type 'Bruker D8 with PHOTON 100 detector'
_diffrn_measurement_method '\f and \w shutterless scans'
_diffrn_radiation_monochromator 'silicon 111'
_diffrn_radiation_type synchrotron
_diffrn_radiation_wavelength 1.0333
_diffrn_reflns_av_R_equivalents 0.0714
_diffrn_reflns_av_unetI/netI 0.0988
_diffrn_reflns_Laue_measured_fraction_full 0.872
_diffrn_reflns_Laue_measured_fraction_max 0.987
_diffrn_reflns_limit_h_max 14
_diffrn_reflns_limit_h_min -14
_diffrn_reflns_limit_k_max 16
_diffrn_reflns_limit_k_min -16
_diffrn_reflns_limit_l_max 18
_diffrn_reflns_limit_l_min -17
_diffrn_reflns_number 20277
_diffrn_reflns_point_group_measured_fraction_full 0.872
_diffrn_reflns_point_group_measured_fraction_max 0.987
_diffrn_reflns_theta_full 38.315
_diffrn_reflns_theta_max 36.489
_diffrn_reflns_theta_min 2.373
_diffrn_source
;
Advanced Light Source, station 11.3.1
;
_exptl_absorpt_coefficient_mu 2.376
_exptl_absorpt_correction_T_max 0.984
_exptl_absorpt_correction_T_min 0.834
_exptl_absorpt_correction_type multi-scan
_exptl_absorpt_process_details 'SADABS-2014/4 - Bruker AXS, Madison WI'
_exptl_crystal_colour yellow-orange
_exptl_crystal_density_diffrn 1.563
_exptl_crystal_description rod
_exptl_crystal_F_000 1221
_exptl_crystal_size_max 0.030
_exptl_crystal_size_mid 0.015
_exptl_crystal_size_min 0.007
_refine_diff_density_max 0.518
_refine_diff_density_min -0.640
_refine_diff_density_rms 0.097
_refine_ls_extinction_method none
_refine_ls_goodness_of_fit_ref 1.028
_refine_ls_hydrogen_treatment constr
_refine_ls_matrix_type full
_refine_ls_number_parameters 704
_refine_ls_number_reflns 7943
_refine_ls_number_restraints 6
_refine_ls_restrained_S_all 1.027
_refine_ls_R_factor_all 0.1076
_refine_ls_R_factor_gt 0.0586
_refine_ls_shift/su_max 0.000
_refine_ls_shift/su_mean 0.000
_refine_ls_structure_factor_coef Fsqd
_refine_ls_weighting_details 'w=1/[\s^2^(Fo^2^)+(0.0733P)^2^] where P=(Fo^2^+2Fc^2^)/3'
_refine_ls_weighting_scheme calc
_refine_ls_wR_factor_gt 0.1353
_refine_ls_wR_factor_ref 0.1563
_reflns_Friedel_coverage 0.000
_reflns_number_gt 4953
_reflns_number_total 7943
_reflns_threshold_expression 'I > 2\s(I)'
_cod_data_source_file ja5b08856_si_002.cif
_cod_data_source_block la43
_cod_depositor_comments 'Adding full bibliography for 4124634--4124635.cif.'
_cod_original_formula_sum 'C52 H48.50 Cl4 Fe2 N8 O9.25'
_cod_database_code 4124634
_shelx_space_group_comment
;
The symmetry employed for this shelxl refinement is uniquely defined
by the following loop, which should always be used as a source of
symmetry information in preference to the above space-group names.
They are only intended as comments.
;
_shelx_estimated_absorpt_t_min 0.932
_shelx_estimated_absorpt_t_max 0.984
_shelxl_version_number 2014/6

loop_
_space_group_symop_operation_xyz
'x, y, z'
'-x, -y, -z'

loop_
_atom_site_label
_atom_site_type_symbol
_atom_site_fract_x
_atom_site_fract_y
_atom_site_fract_z
_atom_site_U_iso_or_equiv
_atom_site_adp_type
_atom_site_occupancy
_atom_site_site_symmetry_order
_atom_site_calc_flag
_atom_site_refinement_flags_posn
_atom_site_refinement_flags_adp
_atom_site_refinement_flags_occupancy
_atom_site_disorder_assembly
_atom_site_disorder_group
Fe1 Fe 0.92503(7) 0.87786(6) 0.24065(5) 0.0221(2) Uani 1 1 d . . . . .
Cl1 Cl 1.09449(13) 1.04658(11) 0.22718(8) 0.0314(4) Uani 1 1 d . . . . .
N1 N 1.0097(4) 0.8684(4) 0.3612(3) 0.0265(11) Uani 1 1 d . . . . .
C1 C 1.0958(5) 0.8401(4) 0.3798(4) 0.0294(14) Uani 1 1 d . . . . .
H1 H 1.1420 0.8405 0.3369 0.035 Uiso 1 1 calc R U . . .
N2 N 0.8450(4) 0.9379(3) 0.3232(3) 0.0237(11) Uani 1 1 d . . . . .
C2 C 1.1206(5) 0.8099(5) 0.4596(4) 0.0349(15) Uani 1 1 d . . . . .
H2 H 1.1812 0.7883 0.4701 0.042 Uiso 1 1 calc R U . . .
N3 N 0.8392(4) 0.9243(3) 0.1361(3) 0.0238(11) Uani 1 1 d . . . . .
C3 C 1.0569(5) 0.8116(5) 0.5231(4) 0.0351(15) Uani 1 1 d . . . . .
H3 H 1.0729 0.7912 0.5779 0.042 Uiso 1 1 calc R U . . .
N4 N 0.9659(4) 0.8123(3) 0.1345(3) 0.0258(11) Uani 1 1 d . . . . .
C4 C 0.9673(5) 0.8441(4) 0.5063(3) 0.0286(14) Uani 1 1 d . . . . .
C5 C 0.9458(5) 0.8707(4) 0.4235(3) 0.0244(13) Uani 1 1 d . . . . .
C6 C 0.8959(6) 0.8483(4) 0.5673(4) 0.0344(16) Uani 1 1 d . . . . .
H6 H 0.9093 0.8297 0.6234 0.041 Uiso 1 1 calc R U . . .
C7 C 0.8093(6) 0.8780(4) 0.5479(4) 0.0351(16) Uani 1 1 d . . . . .
H7 H 0.7635 0.8801 0.5903 0.042 Uiso 1 1 calc R U . . .
C8 C 0.7859(5) 0.9061(4) 0.4646(4) 0.0311(15) Uani 1 1 d . . . . .
C9 C 0.8564(5) 0.9062(4) 0.4034(3) 0.0210(12) Uani 1 1 d . . . . .
C10 C 0.6948(5) 0.9334(4) 0.4385(4) 0.0319(15) Uani 1 1 d . . . . .
H10 H 0.6415 0.9304 0.4767 0.038 Uiso 1 1 calc R U . . .
C11 C 0.6827(5) 0.9640(5) 0.3586(4) 0.0346(15) Uani 1 1 d . . . . .
H11 H 0.6194 0.9801 0.3406 0.041 Uiso 1 1 calc R U . . .
C12 C 0.7636(5) 0.9721(4) 0.3023(3) 0.0274(14) Uani 1 1 d . . . . .
C13 C 0.7591(5) 1.0209(4) 0.2196(3) 0.0278(14) Uani 1 1 d . . . . .
C14 C 0.7175(5) 1.0975(5) 0.2205(4) 0.0335(15) Uani 1 1 d . . . . .
H14 H 0.6959 1.1145 0.2720 0.040 Uiso 1 1 calc R U . . .
C15 C 0.7061(5) 1.1507(5) 0.1485(4) 0.0372(16) Uani 1 1 d . . . . .
H15 H 0.6800 1.2045 0.1522 0.045 Uiso 1 1 calc R U . . .
C16 C 0.7325(5) 1.1247(5) 0.0735(4) 0.0342(15) Uani 1 1 d . . . . .
H16 H 0.7223 1.1589 0.0243 0.041 Uiso 1 1 calc R U . . .
C17 C 0.7752(5) 1.0469(5) 0.0681(4) 0.0313(14) Uani 1 1 d . . . . .
C18 C 0.7921(5) 0.9959(4) 0.1416(3) 0.0224(13) Uani 1 1 d . . . . .
C19 C 0.7985(5) 1.0173(5) -0.0096(4) 0.0324(15) Uani 1 1 d . . . . .
H19 H 0.7856 1.0494 -0.0594 0.039 Uiso 1 1 calc R U . . .
C20 C 0.8395(5) 0.9430(5) -0.0143(3) 0.0297(14) Uani 1 1 d . . . . .
H20 H 0.8525 0.9205 -0.0674 0.036 Uiso 1 1 calc R U . . .
C21 C 0.8625(5) 0.8999(4) 0.0611(3) 0.0247(13) Uani 1 1 d . . . . .
C22 C 0.9168(5) 0.8256(4) 0.0589(3) 0.0227(13) Uani 1 1 d . . . . .
C23 C 0.9167(5) 0.7711(5) -0.0150(3) 0.0300(14) Uani 1 1 d . . . . .
H23 H 0.8807 0.7801 -0.0678 0.036 Uiso 1 1 calc R U . . .
C24 C 0.9699(5) 0.7034(5) -0.0109(4) 0.0355(16) Uani 1 1 d . . . . .
H24 H 0.9728 0.6673 -0.0612 0.043 Uiso 1 1 calc R U . . .
C25 C 1.0187(6) 0.6887(5) 0.0671(4) 0.0346(15) Uani 1 1 d . . . . .
H25 H 1.0537 0.6412 0.0715 0.042 Uiso 1 1 calc R U . . .
C26 C 1.0152(5) 0.7450(5) 0.1386(4) 0.0328(15) Uani 1 1 d . . . . .
H26 H 1.0488 0.7356 0.1923 0.039 Uiso 1 1 calc R U . . .
O1 O 0.8135(3) 0.7434(3) 0.2485(2) 0.0243(9) Uani 1 1 d . . . . .
O1W O 0.5439(3) 0.4635(3) 0.2558(2) 0.0238(9) Uani 1 1 d . . . . .
H1A H 0.5389 0.4019 0.2450 0.029 Uiso 1 1 d R U . . .
H1B H 0.4756 0.4599 0.2480 0.029 Uiso 1 1 d R U . . .
Fe2 Fe 0.68838(7) 0.61927(6) 0.25275(5) 0.0218(2) Uani 1 1 d . . . . .
N5 N 0.7397(4) 0.5989(3) 0.3804(3) 0.0253(11) Uani 1 1 d . . . . .
N6 N 0.5823(4) 0.6683(3) 0.3165(3) 0.0230(11) Uani 1 1 d . . . . .
N7 N 0.6016(4) 0.6383(3) 0.1350(3) 0.0229(11) Uani 1 1 d . . . . .
N8 N 0.7355(4) 0.5345(3) 0.1643(3) 0.0229(11) Uani 1 1 d . . . . .
C27 C 0.8232(5) 0.5718(4) 0.4124(3) 0.0265(13) Uani 1 1 d . . . . .
H27 H 0.8722 0.5631 0.3753 0.032 Uiso 1 1 calc R U . . .
C28 C 0.8413(5) 0.5557(4) 0.4991(3) 0.0287(14) Uani 1 1 d . . . . .
H28 H 0.9008 0.5357 0.5196 0.034 Uiso 1 1 calc R U . . .
C29 C 0.7722(5) 0.5692(4) 0.5535(4) 0.0294(14) Uani 1 1 d . . . . .
H29 H 0.7829 0.5581 0.6120 0.035 Uiso 1 1 calc R U . . .
C30 C 0.6842(5) 0.6001(4) 0.5215(3) 0.0265(14) Uani 1 1 d . . . . .
C31 C 0.6711(5) 0.6135(4) 0.4350(3) 0.0236(13) Uani 1 1 d . . . . .
C32 C 0.6083(5) 0.6160(4) 0.5739(3) 0.0302(15) Uani 1 1 d . . . . .
H32 H 0.6187 0.6091 0.6332 0.036 Uiso 1 1 calc R U . . .
C33 C 0.5221(5) 0.6406(4) 0.5406(3) 0.0276(14) Uani 1 1 d . . . . .
H33 H 0.4707 0.6476 0.5764 0.033 Uiso 1 1 calc R U . . .
C34 C 0.5074(5) 0.6564(4) 0.4518(3) 0.0272(14) Uani 1 1 d . . . . .
C35 C 0.5845(5) 0.6462(4) 0.4000(3) 0.0223(13) Uani 1 1 d . . . . .
C36 C 0.4176(5) 0.6784(4) 0.4126(4) 0.0290(14) Uani 1 1 d . . . . .
H36 H 0.3601 0.6801 0.4447 0.035 Uiso 1 1 calc R U . . .
C37 C 0.4123(6) 0.6975(4) 0.3282(4) 0.0314(14) Uani 1 1 d . . . . .
H37 H 0.3498 0.7099 0.3012 0.038 Uiso 1 1 calc R U . . .
C38 C 0.5007(5) 0.6986(4) 0.2820(3) 0.0276(14) Uani 1 1 d . . . . .
C39 C 0.5082(5) 0.7390(4) 0.1961(3) 0.0278(14) Uani 1 1 d . . . . .
C40 C 0.4689(5) 0.8167(5) 0.1827(4) 0.0327(15) Uani 1 1 d . . . . .
H40 H 0.4417 0.8397 0.2286 0.039 Uiso 1 1 calc R U . . .
C41 C 0.4674(6) 0.8628(5) 0.1052(4) 0.0364(15) Uani 1 1 d . . . . .
H41 H 0.4438 0.9183 0.1003 0.044 Uiso 1 1 calc R U . . .
C42 C 0.5000(5) 0.8277(5) 0.0370(4) 0.0325(15) Uani 1 1 d . . . . .
H42 H 0.4947 0.8558 -0.0165 0.039 Uiso 1 1 calc R U . . .
C43 C 0.5416(5) 0.7498(5) 0.0454(3) 0.0282(14) Uani 1 1 d . . . . .
C44 C 0.5512(5) 0.7069(4) 0.1257(3) 0.0261(13) Uani 1 1 d . . . . .
C45 C 0.5731(5) 0.7099(5) -0.0242(4) 0.0310(14) Uani 1 1 d . . . . .
H45 H 0.5629 0.7335 -0.0788 0.037 Uiso 1 1 calc R U . . .
C46 C 0.6178(5) 0.6381(4) -0.0149(3) 0.0262(13) Uani 1 1 d . . . . .
H46 H 0.6381 0.6106 -0.0624 0.031 Uiso 1 1 calc R U . . .
C47 C 0.6334(5) 0.6053(4) 0.0675(3) 0.0233(13) Uani 1 1 d . . . . .
C48 C 0.6953(5) 0.5376(4) 0.0825(3) 0.0237(13) Uani 1 1 d . . . . .
C49 C 0.7153(5) 0.4817(4) 0.0173(4) 0.0301(14) Uani 1 1 d . . . . .
H49 H 0.6853 0.4826 -0.0399 0.036 Uiso 1 1 calc R U . . .
C50 C 0.7788(5) 0.4253(4) 0.0366(4) 0.0308(14) Uani 1 1 d . . . . .
H50 H 0.7936 0.3876 -0.0073 0.037 Uiso 1 1 calc R U . . .
C51 C 0.8208(5) 0.4239(4) 0.1199(4) 0.0314(15) Uani 1 1 d . . . . .
H51 H 0.8651 0.3857 0.1344 0.038 Uiso 1 1 calc R U . . .
C52 C 0.7973(5) 0.4790(4) 0.1819(4) 0.0295(14) Uani 1 1 d . . . . .
H52 H 0.8258 0.4777 0.2394 0.035 Uiso 1 1 calc R U . . .
Cl2 Cl 0.29468(14) 0.42929(14) 0.20225(9) 0.0409(4) Uani 1 1 d . . . . .
Cl3 Cl 0.39265(15) -0.04990(14) 0.35396(11) 0.0507(5) Uani 1 1 d . . . . .
Cl4 Cl 0.07835(15) 0.59328(13) 0.32558(10) 0.0440(4) Uani 1 1 d . . . . .
O2W O 0.5514(4) 0.2765(3) 0.2266(2) 0.0386(11) Uani 1 1 d . . . . .
H2A H 0.4960 0.2144 0.2291 0.046 Uiso 1 1 d R U . . .
H2B H 0.6043 0.2824 0.2663 0.046 Uiso 1 1 d R U . . .
O3W O -0.0740(4) 0.3466(3) 0.3134(3) 0.0479(12) Uani 1 1 d . . . . .
H3A H -0.0346 0.4144 0.3174 0.057 Uiso 1 1 d R U . . .
H3B H -0.0296 0.3206 0.2980 0.057 Uiso 1 1 d R U . . .
O4W O 0.7115(4) 0.3008(4) 0.3640(3) 0.0525(13) Uani 1 1 d . . . . .
H4A H 0.6833 0.2549 0.3997 0.063 Uiso 1 1 d R U . . .
H4B H 0.7840 0.3209 0.3615 0.063 Uiso 1 1 d R U . . .
O5W O 0.5940(4) 0.1408(4) 0.4640(3) 0.0574(14) Uani 1 1 d . . . . .
H5A H 0.5428 0.1639 0.4564 0.069 Uiso 1 1 d R U . . .
H5B H 0.5732 0.1050 0.5068 0.069 Uiso 1 1 d R U . . .
O6W O 0.3614(5) 0.0794(5) 0.2043(4) 0.0788(17) Uani 1 1 d G . . . .
H6A H 0.3116 0.0992 0.2190 0.095 Uiso 1 1 d G U . . .
H6B H 0.3410 0.0174 0.2222 0.095 Uiso 1 1 d G U . . .
O7WA O 0.184(4) 0.600(6) 0.164(2) 0.051(11) Uani 0.29(7) 1 d G . P A 1
H7A H 0.1455 0.5729 0.2044 0.062 Uiso 0.29(7) 1 d G U P A 1
H7B H 0.1863 0.5469 0.1371 0.062 Uiso 0.29(7) 1 d G U P A 1
O7WB O 0.135(3) 0.541(3) 0.1490(10) 0.057(7) Uani 0.71(7) 1 d G . P A 2
H7C H 0.1095 0.5551 0.1925 0.068 Uiso 0.71(7) 1 d G U P A 2
H7D H 0.1910 0.5274 0.1685 0.068 Uiso 0.71(7) 1 d G U P A 2
O8 O 0.0392(4) 0.2537(3) 0.2247(3) 0.0492(12) Uani 1 1 d . . . . .
H8A H 0.0667 0.2083 0.2273 0.059 Uiso 1 1 d R U . . .
H8B H 0.0961 0.3123 0.2153 0.059 Uiso 1 1 d R U . . .
O9W O 0.256(3) -0.158(3) 0.177(2) 0.131(11) Uani 0.25 1 d . U P . .

loop_
_atom_site_aniso_label
_atom_site_aniso_U_11
_atom_site_aniso_U_22
_atom_site_aniso_U_33
_atom_site_aniso_U_23
_atom_site_aniso_U_13
_atom_site_aniso_U_12
Fe1 0.0285(5) 0.0221(5) 0.0139(4) 0.0007(3) 0.0035(4) 0.0094(4)
Cl1 0.0363(9) 0.0306(8) 0.0201(7) 0.0007(6) 0.0045(6) 0.0085(7)
N1 0.027(3) 0.024(3) 0.021(3) 0.003(2) 0.002(2) 0.004(2)
C1 0.029(4) 0.027(3) 0.029(3) 0.001(3) 0.002(3) 0.011(3)
N2 0.029(3) 0.021(3) 0.017(2) -0.0030(19) 0.003(2) 0.008(2)
C2 0.035(4) 0.033(4) 0.028(4) 0.003(3) -0.011(3) 0.011(3)
N3 0.024(3) 0.021(3) 0.020(2) 0.0021(19) 0.006(2) 0.003(2)
C3 0.040(4) 0.028(4) 0.026(3) 0.000(3) -0.003(3) 0.007(3)
N4 0.035(3) 0.020(3) 0.022(3) 0.006(2) 0.010(2) 0.011(2)
C4 0.034(4) 0.010(3) 0.019(3) -0.006(2) -0.003(3) -0.008(3)
C5 0.028(3) 0.017(3) 0.017(3) 0.001(2) 0.003(3) 0.000(3)
C6 0.047(4) 0.022(3) 0.017(3) 0.002(2) 0.007(3) 0.000(3)
C7 0.045(4) 0.024(3) 0.020(3) -0.004(2) 0.009(3) 0.000(3)
C8 0.032(4) 0.024(3) 0.025(3) -0.007(2) 0.008(3) 0.000(3)
C9 0.028(3) 0.016(3) 0.013(3) -0.001(2) 0.001(2) 0.005(3)
C10 0.036(4) 0.025(3) 0.030(4) -0.008(3) 0.015(3) 0.007(3)
C11 0.029(4) 0.033(4) 0.038(4) -0.010(3) 0.007(3) 0.011(3)
C12 0.027(3) 0.022(3) 0.025(3) -0.007(2) 0.003(3) 0.004(3)
C13 0.031(3) 0.021(3) 0.027(3) -0.002(2) 0.004(3) 0.008(3)
C14 0.032(4) 0.033(4) 0.035(4) -0.004(3) 0.006(3) 0.014(3)
C15 0.037(4) 0.020(3) 0.055(4) 0.000(3) 0.004(3) 0.014(3)
C16 0.034(4) 0.027(4) 0.040(4) 0.011(3) -0.002(3) 0.014(3)
C17 0.028(3) 0.030(4) 0.031(3) 0.001(3) 0.001(3) 0.010(3)
C18 0.024(3) 0.012(3) 0.026(3) -0.002(2) 0.001(3) 0.004(2)
C19 0.031(4) 0.033(4) 0.027(3) 0.008(3) 0.000(3) 0.009(3)
C20 0.033(4) 0.030(3) 0.017(3) 0.001(2) 0.002(3) 0.006(3)
C21 0.019(3) 0.026(3) 0.017(3) -0.001(2) 0.004(2) -0.002(3)
C22 0.024(3) 0.019(3) 0.020(3) 0.002(2) 0.006(2) 0.004(3)
C23 0.029(3) 0.036(4) 0.019(3) -0.004(3) 0.005(3) 0.009(3)
C24 0.036(4) 0.036(4) 0.031(4) -0.004(3) 0.016(3) 0.011(3)
C25 0.045(4) 0.028(4) 0.038(4) 0.007(3) 0.017(3) 0.019(3)
C26 0.037(4) 0.034(4) 0.028(3) 0.004(3) 0.013(3) 0.014(3)
O1 0.030(2) 0.027(2) 0.0128(18) -0.0038(15) 0.0005(16) 0.0104(18)
O1W 0.030(2) 0.022(2) 0.022(2) 0.0026(16) 0.0078(17) 0.0128(18)
Fe2 0.0288(5) 0.0212(5) 0.0132(4) -0.0001(3) 0.0035(3) 0.0089(4)
N5 0.029(3) 0.020(3) 0.020(2) 0.0010(19) 0.005(2) 0.004(2)
N6 0.024(3) 0.019(3) 0.021(3) -0.0003(19) 0.005(2) 0.005(2)
N7 0.027(3) 0.020(3) 0.020(2) 0.0010(19) 0.006(2) 0.009(2)
N8 0.027(3) 0.020(3) 0.017(2) 0.0016(19) 0.007(2) 0.005(2)
C27 0.030(3) 0.022(3) 0.023(3) 0.000(2) 0.006(3) 0.007(3)
C28 0.035(4) 0.024(3) 0.025(3) 0.002(2) 0.004(3) 0.011(3)
C29 0.034(4) 0.018(3) 0.023(3) 0.003(2) 0.004(3) 0.000(3)
C30 0.031(3) 0.015(3) 0.021(3) -0.002(2) 0.004(3) -0.002(3)
C31 0.027(3) 0.015(3) 0.018(3) 0.000(2) 0.004(3) -0.001(3)
C32 0.036(4) 0.026(3) 0.016(3) 0.002(2) 0.006(3) 0.003(3)
C33 0.033(4) 0.027(3) 0.019(3) 0.001(2) 0.011(3) 0.007(3)
C34 0.034(4) 0.016(3) 0.024(3) -0.002(2) 0.005(3) 0.004(3)
C35 0.028(3) 0.014(3) 0.019(3) 0.000(2) 0.002(3) 0.003(3)
C36 0.035(4) 0.023(3) 0.031(3) -0.002(3) 0.012(3) 0.013(3)
C37 0.042(4) 0.030(3) 0.025(3) -0.002(3) 0.005(3) 0.020(3)
C38 0.034(4) 0.022(3) 0.024(3) -0.006(2) 0.000(3) 0.011(3)
C39 0.030(3) 0.024(3) 0.022(3) -0.004(2) 0.001(3) 0.006(3)
C40 0.036(4) 0.028(3) 0.031(4) -0.004(3) -0.001(3) 0.014(3)
C41 0.044(4) 0.029(4) 0.035(4) 0.001(3) -0.006(3) 0.018(3)
C42 0.038(4) 0.032(4) 0.022(3) 0.008(3) -0.004(3) 0.012(3)
C43 0.030(3) 0.034(4) 0.016(3) -0.001(2) 0.000(3) 0.011(3)
C44 0.022(3) 0.025(3) 0.023(3) -0.002(2) 0.001(3) 0.003(3)
C45 0.027(3) 0.036(4) 0.020(3) 0.003(3) -0.001(3) 0.006(3)
C46 0.020(3) 0.032(3) 0.020(3) -0.005(2) 0.001(2) 0.006(3)
C47 0.024(3) 0.022(3) 0.014(3) -0.003(2) 0.002(2) 0.002(3)
C48 0.022(3) 0.025(3) 0.017(3) -0.002(2) 0.007(2) 0.003(3)
C49 0.029(3) 0.027(3) 0.023(3) -0.002(2) 0.007(3) 0.002(3)
C50 0.036(4) 0.028(3) 0.025(3) 0.000(3) 0.013(3) 0.009(3)
C51 0.036(4) 0.021(3) 0.039(4) 0.003(3) 0.019(3) 0.011(3)
C52 0.036(4) 0.029(3) 0.021(3) 0.000(2) 0.007(3) 0.011(3)
Cl2 0.0390(10) 0.0634(11) 0.0238(8) 0.0006(7) 0.0038(7) 0.0261(9)
Cl3 0.0474(11) 0.0517(11) 0.0539(11) 0.0017(8) 0.0110(9) 0.0221(9)
Cl4 0.0486(11) 0.0447(10) 0.0439(10) 0.0003(7) 0.0131(8) 0.0241(8)
O2W 0.048(3) 0.053(3) 0.028(2) 0.003(2) 0.001(2) 0.035(2)
O3W 0.047(3) 0.044(3) 0.057(3) 0.010(2) 0.012(2) 0.023(2)
O4W 0.043(3) 0.051(3) 0.059(3) 0.002(2) 0.010(2) 0.016(2)
O5W 0.070(4) 0.055(3) 0.058(3) 0.014(2) 0.020(3) 0.034(3)
O6W 0.057(4) 0.095(5) 0.071(4) 0.016(4) 0.000(3) 0.024(4)
O7WA 0.07(2) 0.06(3) 0.021(12) 0.005(12) -0.008(13) 0.03(2)
O7WB 0.087(14) 0.085(16) 0.035(6) 0.007(7) 0.020(7) 0.069(13)
O8 0.058(3) 0.039(3) 0.046(3) 0.007(2) 0.015(2) 0.017(2)
O9W 0.130(12) 0.132(12) 0.132(12) 0.013(4) 0.017(4) 0.060(6)

loop_
_atom_type_symbol
_atom_type_description
_atom_type_scat_dispersion_real
_atom_type_scat_dispersion_imag
_atom_type_scat_source
C C 0.0080 0.0038 'Calculated using XDISP in WinGX (Farrugia, 1999)'
H H 0.0000 0.0000 'Calculated using XDISP in WinGX (Farrugia, 1999)'
N N 0.0145 0.0076 'Calculated using XDISP in WinGX (Farrugia, 1999)'
Cl Cl 0.2500 0.3317 'Calculated using XDISP in WinGX (Farrugia, 1999)'
Fe Fe 0.2587 1.6450 'Calculated using XDISP in WinGX (Farrugia, 1999)'
O O 0.0240 0.0138 'Calculated using XDISP in WinGX (Farrugia, 1999)'

loop_
_geom_angle_atom_site_label_1
_geom_angle_atom_site_label_2
_geom_angle_atom_site_label_3
_geom_angle
O1 Fe1 N2 90.01(16)
O1 Fe1 N4 85.75(16)
N2 Fe1 N4 164.65(18)
O1 Fe1 N1 88.42(16)
N2 Fe1 N1 79.00(18)
N4 Fe1 N1 115.55(18)
O1 Fe1 N3 99.78(16)
N2 Fe1 N3 87.84(17)
N4 Fe1 N3 78.39(17)
N1 Fe1 N3 164.53(17)
O1 Fe1 Cl1 171.40(13)
N2 Fe1 Cl1 97.39(13)
N4 Fe1 Cl1 88.20(13)
N1 Fe1 Cl1 88.69(13)
N3 Fe1 Cl1 84.94(12)
C1 N1 C5 118.5(5)
C1 N1 Fe1 129.8(4)
C5 N1 Fe1 110.1(4)
N1 C1 C2 122.7(6)
N1 C1 H1 118.7
C2 C1 H1 118.7
C12 N2 C9 118.7(5)
C12 N2 Fe1 127.9(4)
C9 N2 Fe1 110.4(4)
C3 C2 C1 119.5(6)
C3 C2 H2 120.2
C1 C2 H2 120.2
C21 N3 C18 119.5(5)
C21 N3 Fe1 112.3(4)
C18 N3 Fe1 126.0(3)
C2 C3 C4 119.3(6)
C2 C3 H3 120.3
C4 C3 H3 120.3
C26 N4 C22 119.6(5)
C26 N4 Fe1 125.1(4)
C22 N4 Fe1 114.1(4)
C5 C4 C3 117.6(5)
C5 C4 C6 118.5(6)
C3 C4 C6 123.8(6)
N1 C5 C4 122.3(5)
N1 C5 C9 117.9(5)
C4 C5 C9 119.8(5)
C7 C6 C4 121.8(6)
C7 C6 H6 119.1
C4 C6 H6 119.1
C6 C7 C8 121.0(6)
C6 C7 H7 119.5
C8 C7 H7 119.5
C9 C8 C10 116.6(5)
C9 C8 C7 119.0(6)
C10 C8 C7 124.3(5)
N2 C9 C8 123.3(5)
N2 C9 C5 116.9(5)
C8 C9 C5 119.7(5)
C11 C10 C8 120.0(5)
C11 C10 H10 120.0
C8 C10 H10 120.0
C10 C11 C12 120.5(6)
C10 C11 H11 119.8
C12 C11 H11 119.8
N2 C12 C11 120.3(5)
N2 C12 C13 120.2(5)
C11 C12 C13 119.5(5)
C14 C13 C18 118.3(5)
C14 C13 C12 114.9(5)
C18 C13 C12 126.8(5)
C13 C14 C15 122.7(6)
C13 C14 H14 118.7
C15 C14 H14 118.7
C16 C15 C14 119.6(6)
C16 C15 H15 120.2
C14 C15 H15 120.2
C15 C16 C17 120.6(6)
C15 C16 H16 119.7
C17 C16 H16 119.7
C19 C17 C16 120.7(6)
C19 C17 C18 119.0(5)
C16 C17 C18 120.3(5)
N3 C18 C17 119.5(5)
N3 C18 C13 122.1(5)
C17 C18 C13 118.4(5)
C20 C19 C17 120.4(5)
C20 C19 H19 119.8
C17 C19 H19 119.8
C19 C20 C21 118.7(5)
C19 C20 H20 120.7
C21 C20 H20 120.7
N3 C21 C20 122.7(5)
N3 C21 C22 117.5(5)
C20 C21 C22 119.8(5)
N4 C22 C23 121.1(5)
N4 C22 C21 115.6(4)
C23 C22 C21 123.2(5)
C22 C23 C24 119.2(6)
C22 C23 H23 120.4
C24 C23 H23 120.4
C25 C24 C23 119.5(5)
C25 C24 H24 120.3
C23 C24 H24 120.3
C26 C25 C24 118.4(6)
C26 C25 H25 120.8
C24 C25 H25 120.8
N4 C26 C25 122.2(6)
N4 C26 H26 118.9
C25 C26 H26 118.9
Fe2 O1 Fe1 171.3(2)
Fe2 O1W H1A 130.1
Fe2 O1W H1B 116.6
H1A O1W H1B 108.9
O1 Fe2 N6 101.18(16)
O1 Fe2 N8 94.81(16)
N6 Fe2 N8 159.48(18)
O1 Fe2 N5 94.48(16)
N6 Fe2 N5 79.61(17)
N8 Fe2 N5 112.08(18)
O1 Fe2 O1W 176.10(16)
N6 Fe2 O1W 82.57(15)
N8 Fe2 O1W 81.78(15)
N5 Fe2 O1W 85.10(15)
O1 Fe2 N7 92.28(16)
N6 Fe2 N7 88.02(17)
N8 Fe2 N7 78.50(17)
N5 Fe2 N7 166.85(17)
O1W Fe2 N7 88.90(15)
C27 N5 C31 118.3(5)
C27 N5 Fe2 129.9(4)
C31 N5 Fe2 111.8(4)
C38 N6 C35 118.7(5)
C38 N6 Fe2 128.0(4)
C35 N6 Fe2 112.1(4)
C47 N7 C44 119.5(5)
C47 N7 Fe2 112.6(4)
C44 N7 Fe2 124.6(3)
C52 N8 C48 119.1(5)
C52 N8 Fe2 127.0(4)
C48 N8 Fe2 113.9(4)
N5 C27 C28 122.4(5)
N5 C27 H27 118.8
C28 C27 H27 118.8
C29 C28 C27 119.4(6)
C29 C28 H28 120.3
C27 C28 H28 120.3
C28 C29 C30 119.4(5)
C28 C29 H29 120.3
C30 C29 H29 120.3
C31 C30 C29 117.8(5)
C31 C30 C32 119.2(6)
C29 C30 C32 123.0(5)
N5 C31 C30 122.7(5)
N5 C31 C35 117.4(5)
C30 C31 C35 119.9(5)
C33 C32 C30 121.4(5)
C33 C32 H32 119.3
C30 C32 H32 119.3
C32 C33 C34 120.7(5)
C32 C33 H33 119.6
C34 C33 H33 119.6
C36 C34 C35 117.4(5)
C36 C34 C33 123.8(5)
C35 C34 C33 118.8(5)
N6 C35 C34 122.3(5)
N6 C35 C31 117.8(5)
C34 C35 C31 119.9(5)
C37 C36 C34 120.5(5)
C37 C36 H36 119.7
C34 C36 H36 119.7
C36 C37 C38 119.1(6)
C36 C37 H37 120.4
C38 C37 H37 120.4
N6 C38 C37 121.2(5)
N6 C38 C39 119.5(5)
C37 C38 C39 119.3(5)
C40 C39 C44 117.1(5)
C40 C39 C38 115.4(5)
C44 C39 C38 127.5(5)
C39 C40 C41 123.5(6)
C39 C40 H40 118.2
C41 C40 H40 118.2
C42 C41 C40 119.7(6)
C42 C41 H41 120.1
C40 C41 H41 120.1
C41 C42 C43 120.2(5)
C41 C42 H42 119.9
C43 C42 H42 119.9
C45 C43 C42 121.6(5)
C45 C43 C44 117.6(5)
C42 C43 C44 120.9(5)
N7 C44 C43 120.3(5)
N7 C44 C39 121.4(5)
C43 C44 C39 118.3(5)
C46 C45 C43 121.3(5)
C46 C45 H45 119.4
C43 C45 H45 119.4
C45 C46 C47 118.1(5)
C45 C46 H46 120.9
C47 C46 H46 120.9
N7 C47 C46 122.8(5)
N7 C47 C48 117.0(5)
C46 C47 C48 120.0(5)
N8 C48 C49 120.4(5)
N8 C48 C47 116.2(4)
C49 C48 C47 123.4(5)
C50 C49 C48 119.5(6)
C50 C49 H49 120.2
C48 C49 H49 120.2
C51 C50 C49 119.5(5)
C51 C50 H50 120.2
C49 C50 H50 120.2
C50 C51 C52 118.7(6)
C50 C51 H51 120.7
C52 C51 H51 120.7
N8 C52 C51 122.7(5)
N8 C52 H52 118.7
C51 C52 H52 118.7
H2A O2W H2B 104.9
H3A O3W H3B 107.2
H4A O4W H4B 114.0
H5A O5W H5B 100.7
H6A O6W H6B 105.1
H7A O7WA H7B 105.2
H7C O7WB H7D 105.1
H8A O8 H8B 105.3

loop_
_geom_bond_atom_site_label_1
_geom_bond_atom_site_label_2
_geom_bond_distance
Fe1 O1 1.803(4)
Fe1 N2 2.118(4)
Fe1 N4 2.124(4)
Fe1 N1 2.130(5)
Fe1 N3 2.157(5)
Fe1 Cl1 2.4286(16)
N1 C1 1.332(7)
N1 C5 1.362(7)
C1 C2 1.390(8)
C1 H1 0.9500
N2 C12 1.340(7)
N2 C9 1.369(7)
C2 C3 1.372(8)
C2 H2 0.9500
N3 C21 1.334(6)
N3 C18 1.383(7)
C3 C4 1.410(8)
C3 H3 0.9500
N4 C26 1.343(7)
N4 C22 1.347(7)
C4 C5 1.404(8)
C4 C6 1.422(8)
C5 C9 1.444(8)
C6 C7 1.354(9)
C6 H6 0.9500
C7 C8 1.424(8)
C7 H7 0.9500
C8 C9 1.397(7)
C8 C10 1.403(9)
C10 C11 1.361(8)
C10 H10 0.9500
C11 C12 1.411(8)
C11 H11 0.9500
C12 C13 1.498(8)
C13 C14 1.388(8)
C13 C18 1.438(7)
C14 C15 1.404(8)
C14 H14 0.9500
C15 C16 1.359(8)
C15 H15 0.9500
C16 C17 1.420(8)
C16 H16 0.9500
C17 C19 1.399(8)
C17 C18 1.423(8)
C19 C20 1.358(8)
C19 H19 0.9500
C20 C21 1.410(8)
C20 H20 0.9500
C21 C22 1.483(8)
C22 C23 1.386(7)
C23 C24 1.386(8)
C23 H23 0.9500
C24 C25 1.385(8)
C24 H24 0.9500
C25 C26 1.384(8)
C25 H25 0.9500
C26 H26 0.9500
O1 Fe2 1.774(4)
O1W Fe2 2.148(4)
O1W H1A 0.8472
O1W H1B 0.8481
Fe2 N6 2.107(4)
Fe2 N8 2.120(4)
Fe2 N5 2.126(4)
Fe2 N7 2.150(4)
N5 C27 1.338(7)
N5 C31 1.373(7)
N6 C38 1.357(7)
N6 C35 1.368(7)
N7 C47 1.332(6)
N7 C44 1.373(7)
N8 C52 1.343(7)
N8 C48 1.353(7)
C27 C28 1.410(8)
C27 H27 0.9500
C28 C29 1.369(8)
C28 H28 0.9500
C29 C30 1.423(8)
C29 H29 0.9500
C30 C31 1.392(7)
C30 C32 1.431(8)
C31 C35 1.438(8)
C32 C33 1.352(8)
C32 H32 0.9500
C33 C34 1.436(8)
C33 H33 0.9500
C34 C36 1.402(8)
C34 C35 1.405(7)
C36 C37 1.371(8)
C36 H36 0.9500
C37 C38 1.410(8)
C37 H37 0.9500
C38 C39 1.484(8)
C39 C40 1.393(8)
C39 C44 1.445(7)
C40 C41 1.401(8)
C40 H40 0.9500
C41 C42 1.360(8)
C41 H41 0.9500
C42 C43 1.408(8)
C42 H42 0.9500
C43 C45 1.404(8)
C43 C44 1.435(8)
C45 C46 1.360(8)
C45 H45 0.9500
C46 C47 1.416(7)
C46 H46 0.9500
C47 C48 1.484(8)
C48 C49 1.398(7)
C49 C50 1.376(8)
C49 H49 0.9500
C50 C51 1.376(8)
C50 H50 0.9500
C51 C52 1.376(7)
C51 H51 0.9500
C52 H52 0.9500
O2W H2A 0.8477
O2W H2B 0.8483
O3W H3A 0.8501
O3W H3B 0.8500
O4W H4A 0.8469
O4W H4B 0.8480
O5W H5A 0.8477
O5W H5B 0.8467
O6W H6A 0.8502
O6W H6B 0.8501
O7WA H7A 0.8501
O7WA H7B 0.8500
O7WB H7C 0.8516
O7WB H7D 0.8500
O8 H8A 0.8501
O8 H8B 0.8500

loop_
_geom_hbond_atom_site_label_D
_geom_hbond_atom_site_label_H
_geom_hbond_atom_site_label_A
_geom_hbond_distance_DH
_geom_hbond_distance_HA
_geom_hbond_distance_DA
_geom_hbond_angle_DHA
_geom_hbond_site_symmetry_A
O1W H1A O2W 0.85 1.85 2.687(5) 171.6 .
O1W H1B Cl2 0.85 2.20 3.029(4) 167.4 .
O2W H2A O6W 0.85 1.90 2.732(8) 164.9 .
O2W H2B O4W 0.85 1.89 2.730(6) 172.7 .
O3W H3A Cl4 0.85 2.26 3.105(5) 176.8 .
O3W H3B O8 0.85 1.98 2.794(6) 160.3 .
O4W H4A O5W 0.85 1.89 2.730(6) 169.0 .
O4W H4B O3W 0.85 1.94 2.748(6) 159.0 1_655
O5W H5B Cl3 0.85 2.41 3.196(5) 154.1 2_656
O6W H6A Cl1 0.85 2.56 3.304(6) 146.5 1_445
O6W H6B Cl3 0.85 2.45 3.106(6) 134.4 .
O6W H6B O9W 0.85 2.26 2.97(3) 142.1 .
O7WA H7A Cl4 0.85 2.26 3.02(3) 150.5 .
O7WA H7B Cl2 0.85 2.73 3.29(5) 125.1 .
O7WB H7C Cl4 0.85 2.29 3.125(13) 167.1 .
O7WB H7D Cl2 0.85 2.32 3.134(11) 159.5 .
O8 H8A Cl1 0.85 2.43 3.264(5) 165.8 1_445
O8 H8B Cl2 0.85 2.37 3.168(5) 155.7 .

loop_
_geom_torsion_atom_site_label_1
_geom_torsion_atom_site_label_2
_geom_torsion_atom_site_label_3
_geom_torsion_atom_site_label_4
_geom_torsion
C5 N1 C1 C2 1.8(8)
Fe1 N1 C1 C2 -162.1(4)
N1 C1 C2 C3 -1.8(9)
C1 C2 C3 C4 0.0(9)
C2 C3 C4 C5 1.6(8)
C2 C3 C4 C6 179.7(5)
C1 N1 C5 C4 -0.1(8)
Fe1 N1 C5 C4 166.8(4)
C1 N1 C5 C9 177.3(5)
Fe1 N1 C5 C9 -15.9(6)
C3 C4 C5 N1 -1.6(8)
C6 C4 C5 N1 -179.8(5)
C3 C4 C5 C9 -178.9(5)
C6 C4 C5 C9 2.9(7)
C5 C4 C6 C7 -0.6(8)
C3 C4 C6 C7 -178.7(5)
C4 C6 C7 C8 0.2(9)
C6 C7 C8 C9 -2.1(8)
C6 C7 C8 C10 177.2(5)
C12 N2 C9 C8 1.0(8)
Fe1 N2 C9 C8 -160.9(4)
C12 N2 C9 C5 -179.5(5)
Fe1 N2 C9 C5 18.5(6)
C10 C8 C9 N2 4.4(8)
C7 C8 C9 N2 -176.2(5)
C10 C8 C9 C5 -175.0(5)
C7 C8 C9 C5 4.4(8)
N1 C5 C9 N2 -1.7(7)
C4 C5 C9 N2 175.7(5)
N1 C5 C9 C8 177.7(5)
C4 C5 C9 C8 -4.8(8)
C9 C8 C10 C11 -3.7(8)
C7 C8 C10 C11 176.9(5)
C8 C10 C11 C12 -2.1(9)
C9 N2 C12 C11 -7.1(8)
Fe1 N2 C12 C11 151.3(4)
C9 N2 C12 C13 171.9(5)
Fe1 N2 C12 C13 -29.7(7)
C10 C11 C12 N2 7.8(8)
C10 C11 C12 C13 -171.2(5)
N2 C12 C13 C14 -149.7(5)
C11 C12 C13 C14 29.2(8)
N2 C12 C13 C18 30.7(9)
C11 C12 C13 C18 -150.3(6)
C18 C13 C14 C15 0.3(9)
C12 C13 C14 C15 -179.3(5)
C13 C14 C15 C16 2.3(10)
C14 C15 C16 C17 -2.1(9)
C15 C16 C17 C19 177.7(6)
C15 C16 C17 C18 -0.7(9)
C21 N3 C18 C17 -3.4(8)
Fe1 N3 C18 C17 158.4(4)
C21 N3 C18 C13 176.5(5)
Fe1 N3 C18 C13 -21.6(7)
C19 C17 C18 N3 4.8(8)
C16 C17 C18 N3 -176.8(5)
C19 C17 C18 C13 -175.2(5)
C16 C17 C18 C13 3.3(8)
C14 C13 C18 N3 177.0(5)
C12 C13 C18 N3 -3.4(9)
C14 C13 C18 C17 -3.0(8)
C12 C13 C18 C17 176.5(5)
C16 C17 C19 C20 179.9(6)
C18 C17 C19 C20 -1.7(9)
C17 C19 C20 C21 -2.6(9)
C18 N3 C21 C20 -0.9(8)
Fe1 N3 C21 C20 -165.2(4)
C18 N3 C21 C22 177.9(5)
Fe1 N3 C21 C22 13.7(6)
C19 C20 C21 N3 4.0(9)
C19 C20 C21 C22 -174.8(5)
C26 N4 C22 C23 -0.3(8)
Fe1 N4 C22 C23 -168.0(4)
C26 N4 C22 C21 178.8(5)
Fe1 N4 C22 C21 11.0(6)
N3 C21 C22 N4 -17.1(7)
C20 C21 C22 N4 161.8(5)
N3 C21 C22 C23 162.0(5)
C20 C21 C22 C23 -19.1(8)
N4 C22 C23 C24 -1.1(8)
C21 C22 C23 C24 179.9(5)
C22 C23 C24 C25 2.0(9)
C23 C24 C25 C26 -1.6(9)
C22 N4 C26 C25 0.7(8)
Fe1 N4 C26 C25 167.0(4)
C24 C25 C26 N4 0.3(9)
C31 N5 C27 C28 1.4(8)
Fe2 N5 C27 C28 -176.2(4)
N5 C27 C28 C29 -0.8(8)
C27 C28 C29 C30 -0.5(8)
C28 C29 C30 C31 1.1(8)
C28 C29 C30 C32 -179.9(5)
C27 N5 C31 C30 -0.8(8)
Fe2 N5 C31 C30 177.3(4)
C27 N5 C31 C35 177.9(5)
Fe2 N5 C31 C35 -4.1(6)
C29 C30 C31 N5 -0.4(8)
C32 C30 C31 N5 -179.5(5)
C29 C30 C31 C35 -179.1(5)
C32 C30 C31 C35 1.9(8)
C31 C30 C32 C33 2.0(8)
C29 C30 C32 C33 -177.0(5)
C30 C32 C33 C34 -2.9(8)
C32 C33 C34 C36 177.7(5)
C32 C33 C34 C35 -0.2(8)
C38 N6 C35 C34 -1.7(8)
Fe2 N6 C35 C34 -170.1(4)
C38 N6 C35 C31 179.5(5)
Fe2 N6 C35 C31 11.2(6)
C36 C34 C35 N6 7.3(8)
C33 C34 C35 N6 -174.7(5)
C36 C34 C35 C31 -174.0(5)
C33 C34 C35 C31 4.1(8)
N5 C31 C35 N6 -4.8(7)
C30 C31 C35 N6 173.9(5)
N5 C31 C35 C34 176.4(5)
C30 C31 C35 C34 -4.9(8)
C35 C34 C36 C37 -5.1(8)
C33 C34 C36 C37 176.9(5)
C34 C36 C37 C38 -2.3(8)
C35 N6 C38 C37 -6.1(8)
Fe2 N6 C38 C37 160.2(4)
C35 N6 C38 C39 170.6(5)
Fe2 N6 C38 C39 -23.1(7)
C36 C37 C38 N6 8.2(8)
C36 C37 C38 C39 -168.6(5)
N6 C38 C39 C40 -147.4(5)
C37 C38 C39 C40 29.4(8)
N6 C38 C39 C44 32.6(9)
C37 C38 C39 C44 -150.6(6)
C44 C39 C40 C41 1.1(9)
C38 C39 C40 C41 -178.8(6)
C39 C40 C41 C42 3.4(10)
C40 C41 C42 C43 -3.7(9)
C41 C42 C43 C45 178.4(6)
C41 C42 C43 C44 -0.5(9)
C47 N7 C44 C43 -5.2(8)
Fe2 N7 C44 C43 152.8(4)
C47 N7 C44 C39 175.8(5)
Fe2 N7 C44 C39 -26.2(7)
C45 C43 C44 N7 7.0(8)
C42 C43 C44 N7 -174.1(5)
C45 C43 C44 C39 -173.9(5)
C42 C43 C44 C39 5.0(8)
C40 C39 C44 N7 173.9(5)
C38 C39 C44 N7 -6.1(9)
C40 C39 C44 C43 -5.1(8)
C38 C39 C44 C43 174.8(5)
C42 C43 C45 C46 177.2(6)
C44 C43 C45 C46 -3.9(9)
C43 C45 C46 C47 -0.8(8)
C44 N7 C47 C46 0.2(8)
Fe2 N7 C47 C46 -160.3(4)
C44 N7 C47 C48 175.7(5)
Fe2 N7 C47 C48 15.2(6)
C45 C46 C47 N7 2.9(8)
C45 C46 C47 C48 -172.5(5)
C52 N8 C48 C49 1.5(8)
Fe2 N8 C48 C49 -177.4(4)
C52 N8 C48 C47 -176.8(5)
Fe2 N8 C48 C47 4.4(6)
N7 C47 C48 N8 -13.5(7)
C46 C47 C48 N8 162.1(5)
N7 C47 C48 C49 168.3(5)
C46 C47 C48 C49 -16.1(8)
N8 C48 C49 C50 -1.5(8)
C47 C48 C49 C50 176.6(5)
C48 C49 C50 C51 0.6(8)
C49 C50 C51 C52 0.3(8)
C48 N8 C52 C51 -0.5(8)
Fe2 N8 C52 C51 178.2(4)
C50 C51 C52 N8 -0.4(9)
